data_7151808
loop_
_publ_author_name
'Yella, Ramesh'
'Khatun, Nilufa'
'Rout, Saroj Kumar'
'Patel, Bhisma K.'

_publ_section_title
;
 Tandem regioselective synthesis of tetrazoles and related heterocycles
 using iodine.
;
_journal_issue 9
_journal_name_full 'Organic &amp; biomolecular chemistry'
_journal_page_first 3235
_journal_page_last 3245
_journal_paper_doi 10.1039/c0ob01007c
_journal_volume 9
_journal_year 2011
_chemical_formula_moiety 'C14 H10 Cl2 N4 S'
_chemical_formula_sum 'C14 H10 Cl2 N4 S'
_chemical_formula_weight 337.22
_chemical_name_systematic
;
?
;
_space_group_IT_number 15
_symmetry_cell_setting monoclinic
_symmetry_space_group_name_Hall '-C 2yc'
_symmetry_space_group_name_H-M 'C 1 2/c 1'
_atom_sites_solution_hydrogens geom
_atom_sites_solution_primary direct
_atom_sites_solution_secondary difmap
_audit_creation_method SHELXL-97
_cell_angle_alpha 90.00
_cell_angle_beta 108.649(3)
_cell_angle_gamma 90.00
_cell_formula_units_Z 8
_cell_length_a 29.6523(10)
_cell_length_b 5.8630(3)
_cell_length_c 17.3440(7)
_cell_measurement_temperature 298(2)
_cell_measurement_theta_max 27.530
_cell_measurement_theta_min 1.45
_cell_volume 2857.0(2)
_computing_cell_refinement 'Bruker SMART'
_computing_data_collection 'Bruker SMART'
_computing_data_reduction 'Bruker SAINT'
_computing_molecular_graphics 'Bruker SHELXTL'
_computing_publication_material 'Bruker SHELXTL'
_computing_structure_refinement 'SHELXL-97 (Sheldrick, 1997)'
_computing_structure_solution 'SHELXS-97 (Sheldrick, 1990)'
_diffrn_ambient_temperature 298(2)
_diffrn_measured_fraction_theta_full 0.986
_diffrn_measured_fraction_theta_max 0.986
_diffrn_measurement_device_type 'CCD area detector'
_diffrn_measurement_method 'phi and omega scans'
_diffrn_radiation_monochromator graphite
_diffrn_radiation_source 'fine-focus sealed tube'
_diffrn_radiation_type MoK\a
_diffrn_radiation_wavelength 0.71073
_diffrn_reflns_av_R_equivalents 0.0211
_diffrn_reflns_av_sigmaI/netI 0.0211
_diffrn_reflns_limit_h_max 32
_diffrn_reflns_limit_h_min -37
_diffrn_reflns_limit_k_max 7
_diffrn_reflns_limit_k_min -6
_diffrn_reflns_limit_l_max 22
_diffrn_reflns_limit_l_min -21
_diffrn_reflns_number 10385
_diffrn_reflns_theta_full 27.53
_diffrn_reflns_theta_max 27.53
_diffrn_reflns_theta_min 1.45
_exptl_absorpt_coefficient_mu 0.597
_exptl_absorpt_correction_T_max 0.887
_exptl_absorpt_correction_T_min 0.836
_exptl_absorpt_correction_type multi-scan
_exptl_absorpt_process_details SADABS
_exptl_crystal_colour colorless
_exptl_crystal_density_diffrn 1.568
_exptl_crystal_density_meas 1.568
_exptl_crystal_density_method 'not measured'
_exptl_crystal_description block
_exptl_crystal_F_000 1376
_exptl_crystal_size_max 0.30
_exptl_crystal_size_mid 0.25
_exptl_crystal_size_min 0.20
_refine_diff_density_max 0.226
_refine_diff_density_min -0.218
_refine_diff_density_rms 0.039
_refine_ls_extinction_method SHELXL
_refine_ls_goodness_of_fit_ref 0.988
_refine_ls_matrix_type full
_refine_ls_number_parameters 191
_refine_ls_number_reflns 2820
_refine_ls_number_restraints 0
_refine_ls_restrained_S_all 0.988
_refine_ls_R_factor_all 0.0400
_refine_ls_R_factor_gt 0.0319
_refine_ls_shift/su_max 0.000
_refine_ls_shift/su_mean 0.000
_refine_ls_structure_factor_coef Fsqd
_refine_ls_weighting_details 'calc w=1/[\s^2^(Fo^2^)+(0.0297P)^2^+3.3294P] where P=(Fo^2^+2Fc^2^)/3'
_refine_ls_weighting_scheme calc
_refine_ls_wR_factor_gt 0.0735
_refine_ls_wR_factor_ref 0.0778
_reflns_number_gt 2380
_reflns_number_total 3294
_reflns_threshold_expression >2sigma(I)
_cod_data_source_file c0ob01007c.txt
_cod_data_source_block 17b
_cod_depositor_comments
;
The following automatic conversions were performed:
'_symmetry_cell_setting' value 'Monoclinic' changed to 'monoclinic'
according to '/home/saulius/struct/CIF-dictionaries/cif_core.dic'
dictionary named 'cif_core.dic' version 2.4.1 from
2010-06-29.

'_exptl_absorpt_correction_type' value 'Multi-scan' changed
to 'multi-scan' according to
'/home/saulius/struct/CIF-dictionaries/cif_core.dic' dictionary named
'cif_core.dic' version 2.4.1 from 2010-06-29.

Automatic conversion script
Id: cif_fix_enum 1555 2011-01-17 13:19:09Z saulius 
;
_cod_original_sg_symbol_H-M 'C2/c '
_cod_database_code 7151808

loop_
_symmetry_equiv_pos_as_xyz
'x, y, z'
'-x, y, -z+1/2'
'x+1/2, y+1/2, z'
'-x+1/2, y+1/2, -z+1/2'
'-x, -y, -z'
'x, -y, z-1/2'
'-x+1/2, -y+1/2, -z'
'x+1/2, -y+1/2, z-1/2'

loop_
_atom_site_label
_atom_site_type_symbol
_atom_site_fract_x
_atom_site_fract_y
_atom_site_fract_z
_atom_site_U_iso_or_equiv
_atom_site_adp_type
_atom_site_occupancy
_atom_site_symmetry_multiplicity
_atom_site_calc_flag
_atom_site_refinement_flags
_atom_site_disorder_assembly
_atom_site_disorder_group
Cl2 Cl 0.22242(2) 1.09027(11) 0.60235(3) 0.0650(2) Uani 1 1 d . . .
Cl1 Cl -0.191606(19) 0.91634(10) 0.12967(4) 0.05907(18) Uani 1 1 d . . .
S3 S 0.043710(16) 1.04480(8) 0.43813(3) 0.03739(14) Uani 1 1 d . . .
N1 N -0.03000(5) 1.2153(2) 0.31715(9) 0.0387(4) Uani 1 1 d . . .
H1N H -0.0145 1.3397 0.3335 0.046 Uiso 1 1 d R . .
N2 N -0.03172(5) 0.8269(2) 0.35515(9) 0.0390(4) Uani 1 1 d . . .
N3 N -0.00321(6) 0.6698(2) 0.41004(9) 0.0400(4) Uani 1 1 d . . .
N4 N 0.06528(5) 0.6343(3) 0.52009(9) 0.0400(4) Uani 1 1 d . . .
H4N H 0.0533 0.5075 0.5290 0.048 Uiso 1 1 d R . .
C4 C -0.14930(7) 1.3083(3) 0.11016(11) 0.0451(5) Uani 1 1 d . . .
H4 H -0.1756 1.3318 0.0642 0.054 Uiso 1 1 calc R . .
C5 C -0.11346(7) 1.4682(3) 0.13417(11) 0.0436(5) Uani 1 1 d . . .
H5 H -0.1158 1.6017 0.1042 0.052 Uiso 1 1 calc R . .
C6 C -0.07421(7) 1.4333(3) 0.20202(11) 0.0378(4) Uani 1 1 d . . .
H6 H -0.0504 1.5431 0.2175 0.045 Uiso 1 1 calc R . .
C1 C -0.07023(6) 1.2337(3) 0.24732(10) 0.0335(4) Uani 1 1 d . . .
C2 C -0.10592(7) 1.0693(3) 0.22398(10) 0.0370(4) Uani 1 1 d . . .
H2 H -0.1036 0.9342 0.2531 0.044 Uiso 1 1 calc R . .
C3 C -0.14513(7) 1.1129(3) 0.15588(11) 0.0403(4) Uani 1 1 d . . .
C9 C 0.11162(6) 0.6766(3) 0.57209(9) 0.0343(4) Uani 1 1 d . . .
C10 C 0.14071(7) 0.8487(3) 0.56034(10) 0.0388(4) Uani 1 1 d . . .
H10 H 0.1304 0.9450 0.5155 0.047 Uiso 1 1 calc R . .
C11 C 0.18580(7) 0.8745(3) 0.61709(11) 0.0419(5) Uani 1 1 d . . .
C12 C 0.20213(7) 0.7351(4) 0.68384(11) 0.0493(5) Uani 1 1 d . . .
H12 H 0.2322 0.7570 0.7215 0.059 Uiso 1 1 calc R . .
C13 C 0.17321(7) 0.5627(4) 0.69391(12) 0.0504(5) Uani 1 1 d . . .
H13 H 0.1840 0.4662 0.7386 0.060 Uiso 1 1 calc R . .
C14 C 0.12848(7) 0.5305(3) 0.63883(11) 0.0419(4) Uani 1 1 d . . .
H14 H 0.1095 0.4115 0.6461 0.050 Uiso 1 1 calc R . .
C7 C -0.01213(6) 1.0260(3) 0.36250(9) 0.0318(4) Uani 1 1 d . . .
C8 C 0.03609(6) 0.7591(3) 0.45798(9) 0.0320(4) Uani 1 1 d . . .

loop_
_atom_site_aniso_label
_atom_site_aniso_U_11
_atom_site_aniso_U_22
_atom_site_aniso_U_33
_atom_site_aniso_U_23
_atom_site_aniso_U_13
_atom_site_aniso_U_12
Cl2 0.0423(4) 0.0778(4) 0.0632(3) 0.0052(3) 0.0005(2) -0.0251(3)
Cl1 0.0381(3) 0.0542(3) 0.0712(3) 0.0010(2) -0.0018(2) -0.0065(2)
S3 0.0325(3) 0.0323(2) 0.0408(2) 0.00173(17) 0.00250(17) -0.0098(2)
N1 0.0382(10) 0.0281(7) 0.0428(8) 0.0019(6) 0.0030(6) -0.0075(7)
N2 0.0364(9) 0.0307(7) 0.0403(8) 0.0022(6) -0.0015(6) -0.0066(7)
N3 0.0371(9) 0.0313(7) 0.0411(8) 0.0029(6) -0.0023(6) -0.0065(7)
N4 0.0350(9) 0.0358(8) 0.0411(8) 0.0070(6) 0.0009(6) -0.0100(7)
C4 0.0405(12) 0.0486(11) 0.0410(9) 0.0046(8) 0.0055(8) 0.0107(10)
C5 0.0470(13) 0.0396(10) 0.0457(10) 0.0095(8) 0.0169(8) 0.0099(9)
C6 0.0386(12) 0.0319(9) 0.0449(9) 0.0015(7) 0.0163(8) 0.0004(8)
C1 0.0326(11) 0.0317(8) 0.0360(8) -0.0015(7) 0.0107(7) 0.0030(8)
C2 0.0358(11) 0.0325(9) 0.0402(9) 0.0009(7) 0.0084(7) 0.0011(8)
C3 0.0326(11) 0.0400(10) 0.0452(10) -0.0036(8) 0.0081(8) 0.0023(8)
C9 0.0291(10) 0.0384(9) 0.0327(8) -0.0030(7) 0.0059(6) -0.0003(8)
C10 0.0334(11) 0.0442(10) 0.0347(8) 0.0029(7) 0.0049(7) -0.0042(9)
C11 0.0297(11) 0.0500(11) 0.0425(9) -0.0040(8) 0.0067(7) -0.0056(9)
C12 0.0301(11) 0.0699(14) 0.0407(10) 0.0025(9) 0.0012(8) 0.0012(11)
C13 0.0371(12) 0.0652(14) 0.0439(10) 0.0144(9) 0.0062(8) 0.0097(11)
C14 0.0357(11) 0.0433(10) 0.0453(10) 0.0080(8) 0.0113(8) 0.0019(9)
C7 0.0300(10) 0.0321(8) 0.0318(8) -0.0017(6) 0.0076(6) -0.0055(8)
C8 0.0309(10) 0.0313(8) 0.0324(8) -0.0014(6) 0.0082(6) -0.0061(8)

loop_
_atom_type_symbol
_atom_type_description
_atom_type_scat_dispersion_real
_atom_type_scat_dispersion_imag
_atom_type_scat_source
C C 0.0033 0.0016 'International Tables Vol C Tables 4.2.6.8 and 6.1.1.4'
H H 0.0000 0.0000 'International Tables Vol C Tables 4.2.6.8 and 6.1.1.4'
Cl Cl 0.1484 0.1585 'International Tables Vol C Tables 4.2.6.8 and 6.1.1.4'
N N 0.0061 0.0033 'International Tables Vol C Tables 4.2.6.8 and 6.1.1.4'
S S 0.1246 0.1234 'International Tables Vol C Tables 4.2.6.8 and 6.1.1.4'

loop_
_geom_angle_atom_site_label_1
_geom_angle_atom_site_label_2
_geom_angle_atom_site_label_3
_geom_angle
_geom_angle_site_symmetry_1
_geom_angle_site_symmetry_3
_geom_angle_publ_flag
C8 S3 C7 86.35(8) . . ?
C7 N1 C1 128.63(14) . . ?
C7 N1 H1N 115.6 . . ?
C1 N1 H1N 115.8 . . ?
C7 N2 N3 111.91(13) . . ?
C8 N3 N2 113.07(14) . . ?
C8 N4 C9 131.20(15) . . ?
C8 N4 H4N 114.3 . . ?
C9 N4 H4N 114.5 . . ?
C3 C4 C5 118.27(17) . . ?
C3 C4 H4 120.9 . . ?
C5 C4 H4 120.9 . . ?
C6 C5 C4 121.03(17) . . ?
C6 C5 H5 119.5 . . ?
C4 C5 H5 119.5 . . ?
C5 C6 C1 120.10(18) . . ?
C5 C6 H6 120.0 . . ?
C1 C6 H6 120.0 . . ?
C6 C1 C2 119.86(16) . . ?
C6 C1 N1 116.45(16) . . ?
C2 C1 N1 123.65(15) . . ?
C3 C2 C1 118.08(16) . . ?
C3 C2 H2 121.0 . . ?
C1 C2 H2 121.0 . . ?
C4 C3 C2 122.64(18) . . ?
C4 C3 Cl1 118.86(14) . . ?
C2 C3 Cl1 118.46(15) . . ?
C10 C9 C14 119.59(16) . . ?
C10 C9 N4 124.19(15) . . ?
C14 C9 N4 116.22(17) . . ?
C9 C10 C11 118.54(16) . . ?
C9 C10 H10 120.7 . . ?
C11 C10 H10 120.7 . . ?
C12 C11 C10 122.12(19) . . ?
C12 C11 Cl2 119.27(15) . . ?
C10 C11 Cl2 118.61(15) . . ?
C11 C12 C13 118.66(18) . . ?
C11 C12 H12 120.7 . . ?
C13 C12 H12 120.7 . . ?
C12 C13 C14 120.99(18) . . ?
C12 C13 H13 119.5 . . ?
C14 C13 H13 119.5 . . ?
C13 C14 C9 120.05(19) . . ?
C13 C14 H14 120.0 . . ?
C9 C14 H14 120.0 . . ?
N2 C7 N1 126.73(15) . . ?
N2 C7 S3 114.65(12) . . ?
N1 C7 S3 118.61(12) . . ?
N3 C8 N4 120.10(15) . . ?
N3 C8 S3 113.96(13) . . ?
N4 C8 S3 125.80(13) . . ?

loop_
_geom_bond_atom_site_label_1
_geom_bond_atom_site_label_2
_geom_bond_distance
_geom_bond_site_symmetry_2
_geom_bond_publ_flag
Cl2 C11 1.739(2) . ?
Cl1 C3 1.742(2) . ?
S3 C8 1.7393(17) . ?
S3 C7 1.7565(17) . ?
N1 C7 1.365(2) . ?
N1 C1 1.406(2) . ?
N1 H1N 0.8599 . ?
N2 C7 1.292(2) . ?
N2 N3 1.3981(19) . ?
N3 C8 1.305(2) . ?
N4 C8 1.359(2) . ?
N4 C9 1.404(2) . ?
N4 H4N 0.8599 . ?
C4 C3 1.376(3) . ?
C4 C5 1.378(3) . ?
C4 H4 0.9300 . ?
C5 C6 1.380(3) . ?
C5 H5 0.9300 . ?
C6 C1 1.393(2) . ?
C6 H6 0.9300 . ?
C1 C2 1.393(2) . ?
C2 C3 1.391(2) . ?
C2 H2 0.9300 . ?
C9 C10 1.385(3) . ?
C9 C14 1.397(2) . ?
C10 C11 1.392(2) . ?
C10 H10 0.9300 . ?
C11 C12 1.373(3) . ?
C12 C13 1.372(3) . ?
C12 H12 0.9300 . ?
C13 C14 1.377(3) . ?
C13 H13 0.9300 . ?
C14 H14 0.9300 . ?

loop_
_cod_related_entry_id
_cod_related_entry_database
_cod_related_entry_code
1 ChemSpider 26995694
